data_4130925
loop_
_publ_author_name
'Zhao, Xiang'
'Bu, Xianhui'
'Nguyen, Edward T.'
'Zhai, Quan-Guo'
'Mao, Chengyu'
'Feng, Pingyun'

_publ_section_title
;
 Multivariable Modular Design of Pore Space Partition.
;
_journal_issue 46
_journal_name_full 'Journal of the American Chemical Society'
_journal_page_first 15102
_journal_page_last 15105
_journal_paper_doi 10.1021/jacs.6b07901
_journal_volume 138
_journal_year 2016
_chemical_formula_moiety 'C30 H18 Ag3 In3 N9 O13'
_chemical_formula_sum 'C30 H18 Ag3 In3 N9 O13'
_chemical_formula_weight 1380.60
_space_group_crystal_system hexagonal
_space_group_IT_number 194
_space_group_name_Hall '-P 6c 2c'
_space_group_name_H-M_alt 'P 63/m m c'
_atom_sites_solution_hydrogens geom
_audit_creation_method SHELXL-2014/6
_cell_angle_alpha 90
_cell_angle_beta 90
_cell_angle_gamma 120
_cell_formula_units_Z 2
_cell_length_a 15.727(3)
_cell_length_b 15.727(3)
_cell_length_c 16.957(4)
_cell_measurement_reflns_used 1672
_cell_measurement_temperature 174(2)
_cell_measurement_theta_max 24.13
_cell_measurement_theta_min 2.40
_cell_volume 3632.2(13)
_computing_structure_refinement 'SHELXL-2014/6 (Sheldrick, 2014)'
_diffrn_ambient_temperature 174(2)
_diffrn_measured_fraction_theta_full 0.983
_diffrn_measured_fraction_theta_max 1.000
_diffrn_measurement_device_type 'Bruker SMART Apex diffractometer'
_diffrn_radiation_type MoK\a
_diffrn_radiation_wavelength 0.71073
_diffrn_reflns_av_R_equivalents 0.0755
_diffrn_reflns_av_unetI/netI 0.0442
_diffrn_reflns_Laue_measured_fraction_full 0.983
_diffrn_reflns_Laue_measured_fraction_max 1.000
_diffrn_reflns_limit_h_max 12
_diffrn_reflns_limit_h_min -13
_diffrn_reflns_limit_k_max 9
_diffrn_reflns_limit_k_min -18
_diffrn_reflns_limit_l_max 20
_diffrn_reflns_limit_l_min -20
_diffrn_reflns_number 11058
_diffrn_reflns_point_group_measured_fraction_full 0.983
_diffrn_reflns_point_group_measured_fraction_max 1.000
_diffrn_reflns_theta_full 25.242
_diffrn_reflns_theta_max 25.045
_diffrn_reflns_theta_min 1.495
_exptl_absorpt_coefficient_mu 1.769
_exptl_absorpt_correction_T_max 0.7452
_exptl_absorpt_correction_T_min 0.5911
_exptl_absorpt_correction_type multi-scan
_exptl_absorpt_process_details SADABS-2014/5
_exptl_crystal_colour yellow
_exptl_crystal_density_diffrn 1.262
_exptl_crystal_description block
_exptl_crystal_F_000 1306
_exptl_crystal_size_max 0.096
_exptl_crystal_size_mid 0.092
_exptl_crystal_size_min 0.086
_refine_diff_density_max 1.253
_refine_diff_density_min -2.048
_refine_diff_density_rms 0.140
_refine_ls_extinction_method none
_refine_ls_goodness_of_fit_ref 1.158
_refine_ls_hydrogen_treatment constr
_refine_ls_matrix_type full
_refine_ls_number_parameters 57
_refine_ls_number_reflns 1253
_refine_ls_number_restraints 24
_refine_ls_restrained_S_all 1.676
_refine_ls_R_factor_all 0.0575
_refine_ls_R_factor_gt 0.0441
_refine_ls_shift/su_max 0.001
_refine_ls_shift/su_mean 0.000
_refine_ls_structure_factor_coef Fsqd
_refine_ls_weighting_details 'w=1/[\s^2^(Fo^2^)+(0.0704P)^2^+10.3725P] where P=(Fo^2^+2Fc^2^)/3'
_refine_ls_weighting_scheme calc
_refine_ls_wR_factor_gt 0.1314
_refine_ls_wR_factor_ref 0.1387
_reflns_Friedel_coverage 0.000
_reflns_number_gt 1001
_reflns_number_total 1253
_reflns_threshold_expression 'I > 2\s(I)'
_cod_data_source_file ja6b07901_si_002.cif
_cod_data_source_block CPM-500
_cod_original_cell_volume 3632.3(18)
_cod_database_code 4130925
_shelx_space_group_comment
;
The symmetry employed for this shelxl refinement is uniquely defined
by the following loop, which should always be used as a source of
symmetry information in preference to the above space-group names.
They are only intended as comments.
;
_shelxl_version_number 2014/6

loop_
_space_group_symop_operation_xyz
'x, y, z'
'-y, x-y, z'
'-x+y, -x, z'
'-x, -y, z+1/2'
'y, -x+y, z+1/2'
'x-y, x, z+1/2'
'y, x, -z'
'x-y, -y, -z'
'-x, -x+y, -z'
'-y, -x, -z+1/2'
'-x+y, y, -z+1/2'
'x, x-y, -z+1/2'
'-x, -y, -z'
'y, -x+y, -z'
'x-y, x, -z'
'x, y, -z-1/2'
'-y, x-y, -z-1/2'
'-x+y, -x, -z-1/2'
'-y, -x, z'
'-x+y, y, z'
'x, x-y, z'
'y, x, z-1/2'
'x-y, -y, z-1/2'
'-x, -x+y, z-1/2'

loop_
_atom_site_label
_atom_site_type_symbol
_atom_site_fract_x
_atom_site_fract_y
_atom_site_fract_z
_atom_site_U_iso_or_equiv
_atom_site_adp_type
_atom_site_occupancy
_atom_site_site_symmetry_order
_atom_site_calc_flag
_atom_site_refinement_flags_posn
_atom_site_refinement_flags_adp
_atom_site_refinement_flags_occupancy
In1 In 1.25874(3) 0.74126(3) 0.7500 0.0134(3) Uani 1 4 d S T P
Ag1 Ag 0.92458(7) 0.84917(15) 0.7500 0.1946(17) Uani 1 4 d S TU P
O1 O 1.3333 0.6667 0.7500 0.015(3) Uani 1 12 d S T P
O2 O 1.1566(3) 0.6487(3) 0.6599(3) 0.0405(12) Uani 1 1 d . . .
N1 N 1.1793(4) 0.8207(4) 0.7500 0.030(2) Uani 1 4 d S T P
C1 C 1.1309(7) 0.5655(3) 0.6333(5) 0.029(2) Uani 1 2 d S T P
C2 C 1.0618(7) 0.5309(3) 0.5651(5) 0.034(2) Uani 1 2 d S T P
N2 N 1.0611(7) 0.8537(7) 0.7500 0.078(3) Uani 1 2 d S TU P
C3 C 1.0305(7) 0.4413(6) 0.5323(5) 0.063(2) Uani 1 1 d . U .
H3A H 1.0507 0.3999 0.5539 0.076 Uiso 1 1 calc R U .
C4 C 1.0851(10) 0.7858(10) 0.7500 0.077(4) Uani 1 2 d S TU P
H4A H 1.0395 0.7190 0.7500 0.092 Uiso 1 2 calc R U P

loop_
_atom_site_aniso_label
_atom_site_aniso_U_11
_atom_site_aniso_U_22
_atom_site_aniso_U_33
_atom_site_aniso_U_23
_atom_site_aniso_U_13
_atom_site_aniso_U_12
In1 0.0140(4) 0.0140(4) 0.0122(4) 0.000 0.000 0.0070(3)
Ag1 0.0362(7) 0.0734(14) 0.487(5) 0.000 0.000 0.0367(7)
O1 0.014(4) 0.014(4) 0.017(6) 0.000 0.000 0.007(2)
O2 0.047(3) 0.037(3) 0.046(3) -0.022(2) -0.032(2) 0.027(2)
N1 0.020(4) 0.020(4) 0.050(6) 0.000 0.000 0.009(5)
C1 0.028(5) 0.031(4) 0.026(4) -0.0071(19) -0.014(4) 0.014(3)
C2 0.039(6) 0.030(4) 0.037(4) -0.012(2) -0.025(4) 0.019(3)
N2 0.049(5) 0.055(5) 0.144(8) 0.000 0.000 0.037(5)
C3 0.085(6) 0.047(4) 0.069(4) -0.020(4) -0.054(4) 0.041(4)
C4 0.060(7) 0.060(7) 0.133(9) 0.000 0.000 0.047(6)

loop_
_atom_type_symbol
_atom_type_description
_atom_type_scat_dispersion_real
_atom_type_scat_dispersion_imag
_atom_type_scat_source
C C 0.0033 0.0016 'International Tables Vol C Tables 4.2.6.8 and 6.1.1.4'
H H 0.0000 0.0000 'International Tables Vol C Tables 4.2.6.8 and 6.1.1.4'
N N 0.0061 0.0033 'International Tables Vol C Tables 4.2.6.8 and 6.1.1.4'
O O 0.0106 0.0060 'International Tables Vol C Tables 4.2.6.8 and 6.1.1.4'
Ag Ag -0.8971 1.1015 'International Tables Vol C Tables 4.2.6.8 and 6.1.1.4'
In In -0.7276 1.3100 'International Tables Vol C Tables 4.2.6.8 and 6.1.1.4'

loop_
_geom_angle_atom_site_label_1
_geom_angle_atom_site_label_2
_geom_angle_atom_site_label_3
_geom_angle
_geom_angle_site_symmetry_1
_geom_angle_site_symmetry_3
O1 In1 N1 180.0 . .
O1 In1 O2 93.44(12) . .
N1 In1 O2 86.56(12) . .
O1 In1 O2 93.44(12) . 10_776
N1 In1 O2 86.56(12) . 10_776
O2 In1 O2 173.1(2) . 10_776
O1 In1 O2 93.44(12) . 16_557
N1 In1 O2 86.56(12) . 16_557
O2 In1 O2 89.7(3) . 16_557
O2 In1 O2 89.9(3) 10_776 16_557
O1 In1 O2 93.44(12) . 19_775
N1 In1 O2 86.56(12) . 19_775
O2 In1 O2 89.9(3) . 19_775
O2 In1 O2 89.7(3) 10_776 19_775
O2 In1 O2 173.1(2) 16_557 19_775
N2 Ag1 N2 176.6(5) . 20_655
In1 O1 In1 120.0 . 3_775
In1 O1 In1 120.0 . 2_755
In1 O1 In1 119.997(1) 3_775 2_755
C1 O2 In1 134.7(4) . .
C4 N1 C4 103.0(13) 19_775 .
C4 N1 In1 128.5(7) 19_775 .
C4 N1 In1 128.5(7) . .
O2 C1 O2 125.5(7) 21 .
O2 C1 C2 117.2(4) 21 .
O2 C1 C2 117.2(4) . .
C3 C2 C3 117.9(8) 21 .
C3 C2 C1 121.0(4) 21 .
C3 C2 C1 121.0(4) . .
C4 N2 N2 105.4(8) . 19_775
C4 N2 Ag1 132.9(9) . .
N2 N2 Ag1 121.7(3) 19_775 .
C2 C3 C3 121.0(4) . 9_766
C2 C3 H3A 119.5 . .
C3 C3 H3A 119.5 9_766 .
N2 C4 N1 113.1(12) . .
N2 C4 C4 74.6(8) . 19_775
N1 C4 C4 38.5(7) . 19_775
N2 C4 H4A 123.5 . .
N1 C4 H4A 123.5 . .
C4 C4 H4A 162.0 19_775 .

loop_
_geom_bond_atom_site_label_1
_geom_bond_atom_site_label_2
_geom_bond_distance
_geom_bond_site_symmetry_2
In1 O1 2.0320(9) .
In1 N1 2.164(10) .
In1 O2 2.167(4) .
In1 O2 2.167(4) 10_776
In1 O2 2.167(4) 16_557
In1 O2 2.167(4) 19_775
Ag1 N2 2.112(9) .
Ag1 N2 2.112(9) 20_655
O1 In1 2.0321(9) 3_775
O1 In1 2.0321(8) 2_755
O2 C1 1.245(5) .
N1 C4 1.297(13) 19_775
N1 C4 1.297(13) .
C1 O2 1.245(5) 21
C1 C2 1.492(11) .
C2 C3 1.358(8) 21
C2 C3 1.358(8) .
N2 C4 1.298(14) .
N2 N2 1.34(2) 19_775
C3 C3 1.377(14) 9_766
C3 H3A 0.9300 .
C4 C4 2.03(3) 19_775
C4 H4A 0.9300 .
